data_4120026
loop_
_publ_author_name
'Matthew R. MacDonald'
'Jefferson E. Bates'
'Joseph W. Ziller'
'Filipp Furche'
'William J. Evans'

_publ_contact_author
; 
Professor William J. Evans
Department of Chemistry
1102 Natural Sciences II
University of California, Irvine
Irvine, CA 92697-2025
;
_publ_contact_author_email wevans@uci.edu
_publ_contact_author_fax '1  949 824 2210'
_publ_contact_author_phone '1  949 824 5174'
_publ_section_title
;
 Completing the Series of +2 Ions for the Lanthanide Elements: Synthesis
 of Molecular Complexes of Pr2+, Gd2+, Tb2+, and Lu2+
;
_journal_name_full 'Journal of the American Chemical Society'
_journal_page_first 9857
_journal_page_last 9868
_journal_paper_doi 10.1021/ja403753j
_journal_volume 135
_journal_year 2013
_chemical_formula_sum 'C46 H83 Gd K N2 O7 Si3'
_chemical_formula_weight 1056.76
_chemical_name_systematic
; 
 ? 
;
_space_group_IT_number 14
_symmetry_cell_setting monoclinic
_symmetry_space_group_name_Hall '-P 2ybc'
_symmetry_space_group_name_H-M 'P 1 21/c 1'
_atom_sites_solution_hydrogens geom
_atom_sites_solution_primary direct
_atom_sites_solution_secondary difmap
_audit_creation_method SHELXTL
_cell_angle_alpha 90.00
_cell_angle_beta 90.9458(6)
_cell_angle_gamma 90.00
_cell_formula_units_Z 4
_cell_length_a 15.9191(8)
_cell_length_b 24.3312(12)
_cell_length_c 13.7559(7)
_cell_measurement_reflns_used 9673
_cell_measurement_temperature 88(2)
_cell_measurement_theta_max 28.63
_cell_measurement_theta_min 2.23
_cell_volume 5327.4(5)
_computing_cell_refinement 'Bruker SAINT'
_computing_data_collection 'Bruker APEX2'
_computing_data_reduction 'Bruker SAINT'
_computing_molecular_graphics 'Bruker SHELXTL'
_computing_publication_material 'Bruker SHELXTL'
_computing_structure_refinement 'SHELXL-97 (Sheldrick, 2008)'
_computing_structure_solution 'SHELXS-97 (Sheldrick, 2008)'
_diffrn_ambient_temperature 88(2)
_diffrn_measured_fraction_theta_full 1.000
_diffrn_measured_fraction_theta_max 0.999
_diffrn_measurement_device_type 'Bruker APEX-II CCD'
_diffrn_measurement_method '\f and \w scans'
_diffrn_radiation_monochromator graphite
_diffrn_radiation_source 'fine-focus sealed tube'
_diffrn_radiation_type MoK\a
_diffrn_radiation_wavelength 0.71073
_diffrn_reflns_av_R_equivalents 0.0343
_diffrn_reflns_av_sigmaI/netI 0.0256
_diffrn_reflns_limit_h_max 20
_diffrn_reflns_limit_h_min -20
_diffrn_reflns_limit_k_max 31
_diffrn_reflns_limit_k_min -31
_diffrn_reflns_limit_l_max 17
_diffrn_reflns_limit_l_min -17
_diffrn_reflns_number 61813
_diffrn_reflns_theta_full 25.50
_diffrn_reflns_theta_max 27.48
_diffrn_reflns_theta_min 1.53
_exptl_absorpt_coefficient_mu 1.436
_exptl_absorpt_correction_T_max 0.8987
_exptl_absorpt_correction_T_min 0.6816
_exptl_absorpt_correction_type numerical
_exptl_absorpt_process_details 'Bruker SADABS'
_exptl_crystal_colour black
_exptl_crystal_density_diffrn 1.318
_exptl_crystal_density_meas ?
_exptl_crystal_description irregular
_exptl_crystal_F_000 2216
_exptl_crystal_size_max 0.29
_exptl_crystal_size_mid 0.28
_exptl_crystal_size_min 0.08
_refine_diff_density_max 2.176
_refine_diff_density_min -1.108
_refine_diff_density_rms 0.084
_refine_ls_extinction_method none
_refine_ls_goodness_of_fit_ref 1.047
_refine_ls_hydrogen_treatment constr
_refine_ls_matrix_type full
_refine_ls_number_parameters 550
_refine_ls_number_reflns 12213
_refine_ls_number_restraints 0
_refine_ls_restrained_S_all 1.047
_refine_ls_R_factor_all 0.0349
_refine_ls_R_factor_gt 0.0267
_refine_ls_shift/su_max 0.001
_refine_ls_shift/su_mean 0.000
_refine_ls_structure_factor_coef Fsqd
_refine_ls_weighting_details 'calc w=1/[\s^2^(Fo^2^)+(0.0407P)^2^+1.8186P] where P=(Fo^2^+2Fc^2^)/3'
_refine_ls_weighting_scheme calc
_refine_ls_wR_factor_gt 0.0657
_refine_ls_wR_factor_ref 0.0702
_reflns_number_gt 10476
_reflns_number_total 12213
_reflns_threshold_expression >2sigma(I)
_cod_data_source_file ja403753j_si_002_09.cif
_cod_data_source_block mrm46
_cod_depositor_comments
;
The following automatic conversions were performed:

'_exptl_crystal_density_meas' value 'not_measured' was changed to '?'
- the value is perceived as not measured.

Automatic conversion script
Id: cif_fix_values 3008 2015-01-20 13:52:24Z robertas 
;
_cod_database_code 4120026

loop_
_symmetry_equiv_pos_as_xyz
'x, y, z'
'-x, y+1/2, -z+1/2'
'-x, -y, -z'
'x, -y-1/2, z-1/2'

loop_
_atom_site_label
_atom_site_type_symbol
_atom_site_fract_x
_atom_site_fract_y
_atom_site_fract_z
_atom_site_U_iso_or_equiv
_atom_site_adp_type
_atom_site_occupancy
_atom_site_symmetry_multiplicity
_atom_site_calc_flag
_atom_site_refinement_flags
Gd1 Gd 0.279185(6) 0.087642(4) 0.018597(7) 0.01517(4) Uani 1 1 d .
K1 K 0.24139(3) -0.271744(18) -0.19134(3) 0.01666(9) Uani 1 1 d .
Si1 Si 0.23942(4) 0.24860(2) -0.05698(4) 0.01823(12) Uani 1 1 d .
Si2 Si 0.38384(4) 0.04801(3) 0.27455(4) 0.02211(13) Uani 1 1 d .
Si3 Si 0.26713(4) 0.05441(2) -0.27535(4) 0.02138(13) Uani 1 1 d .
O1 O 0.12057(9) -0.31180(6) -0.32584(11) 0.0230(3) Uani 1 1 d .
O2 O 0.29490(10) -0.32916(6) -0.35492(10) 0.0214(3) Uani 1 1 d .
O3 O 0.32044(10) -0.17163(6) -0.23556(10) 0.0200(3) Uani 1 1 d .
O4 O 0.16015(10) -0.17160(6) -0.14784(11) 0.0221(3) Uani 1 1 d .
O5 O 0.18928(10) -0.33230(7) -0.03061(11) 0.0242(3) Uani 1 1 d .
O6 O 0.36504(10) -0.31492(6) -0.05641(11) 0.0216(3) Uani 1 1 d .
N1 N 0.05959(12) -0.27135(8) -0.13892(13) 0.0235(4) Uani 1 1 d .
N2 N 0.42464(12) -0.27219(7) -0.24392(13) 0.0203(4) Uani 1 1 d .
C1 C 0.19612(13) 0.18745(8) 0.00479(15) 0.0183(4) Uani 1 1 d .
C2 C 0.20034(13) 0.17601(9) 0.10664(15) 0.0194(4) Uani 1 1 d .
H2A H 0.2270 0.2005 0.1567 0.023 Uiso 1 1 calc R
C3 C 0.15048(14) 0.12962(9) 0.12713(16) 0.0218(4) Uani 1 1 d .
H3A H 0.1345 0.1169 0.1934 0.026 Uiso 1 1 calc R
C4 C 0.11268(13) 0.11234(9) 0.03832(17) 0.0234(5) Uani 1 1 d .
H4A H 0.0653 0.0855 0.0319 0.028 Uiso 1 1 calc R
C5 C 0.14080(13) 0.14694(9) -0.03565(16) 0.0209(4) Uani 1 1 d .
H5A H 0.1164 0.1481 -0.1031 0.025 Uiso 1 1 calc R
C6 C 0.31002(16) 0.28648(10) 0.03020(17) 0.0286(5) Uani 1 1 d .
H6A H 0.3532 0.2614 0.0557 0.043 Uiso 1 1 calc R
H6B H 0.2769 0.3007 0.0840 0.043 Uiso 1 1 calc R
H6C H 0.3369 0.3171 -0.0035 0.043 Uiso 1 1 calc R
C7 C 0.15226(15) 0.29590(10) -0.09691(19) 0.0298(5) Uani 1 1 d .
H7A H 0.1044 0.2741 -0.1207 0.045 Uiso 1 1 calc R
H7B H 0.1720 0.3198 -0.1491 0.045 Uiso 1 1 calc R
H7C H 0.1349 0.3184 -0.0417 0.045 Uiso 1 1 calc R
C8 C 0.29943(15) 0.23117(10) -0.16876(16) 0.0264(5) Uani 1 1 d .
H8A H 0.3441 0.2050 -0.1521 0.040 Uiso 1 1 calc R
H8B H 0.3242 0.2647 -0.1954 0.040 Uiso 1 1 calc R
H8C H 0.2613 0.2147 -0.2173 0.040 Uiso 1 1 calc R
C9 C 0.40325(13) 0.08184(8) 0.15687(16) 0.0188(4) Uani 1 1 d .
C10 C 0.44033(13) 0.05736(9) 0.07385(15) 0.0199(4) Uani 1 1 d .
H10A H 0.4628 0.0190 0.0714 0.024 Uiso 1 1 calc R
C11 C 0.45182(13) 0.09736(9) 0.00150(16) 0.0213(4) Uani 1 1 d .
H11A H 0.4840 0.0922 -0.0597 0.026 Uiso 1 1 calc R
C12 C 0.42386(13) 0.14795(9) 0.03819(16) 0.0208(4) Uani 1 1 d .
H12A H 0.4340 0.1847 0.0080 0.025 Uiso 1 1 calc R
C13 C 0.39474(13) 0.13902(9) 0.13348(15) 0.0188(4) Uani 1 1 d .
H13A H 0.3819 0.1687 0.1813 0.023 Uiso 1 1 calc R
C14 C 0.3564(2) -0.02590(11) 0.2569(2) 0.0415(7) Uani 1 1 d .
H14A H 0.3025 -0.0287 0.2219 0.062 Uiso 1 1 calc R
H14B H 0.3522 -0.0439 0.3203 0.062 Uiso 1 1 calc R
H14C H 0.4002 -0.0439 0.2190 0.062 Uiso 1 1 calc R
C15 C 0.29865(19) 0.08446(11) 0.34090(19) 0.0358(6) Uani 1 1 d .
H15A H 0.2453 0.0802 0.3051 0.054 Uiso 1 1 calc R
H15B H 0.3125 0.1236 0.3462 0.054 Uiso 1 1 calc R
H15C H 0.2935 0.0687 0.4061 0.054 Uiso 1 1 calc R
C16 C 0.47928(18) 0.05027(14) 0.3567(2) 0.0450(7) Uani 1 1 d .
H16A H 0.4891 0.0881 0.3783 0.067 Uiso 1 1 calc R
H16B H 0.5283 0.0371 0.3212 0.067 Uiso 1 1 calc R
H16C H 0.4703 0.0267 0.4133 0.067 Uiso 1 1 calc R
C17 C 0.25874(14) 0.02731(9) -0.15025(16) 0.0212(4) Uani 1 1 d .
C18 C 0.32387(15) 0.00031(9) -0.09526(16) 0.0236(5) Uani 1 1 d .
H18A H 0.3819 -0.0070 -0.1189 0.028 Uiso 1 1 calc R
C19 C 0.28902(16) -0.02298(9) -0.01177(17) 0.0272(5) Uani 1 1 d .
H19A H 0.3182 -0.0497 0.0325 0.033 Uiso 1 1 calc R
C20 C 0.20186(16) -0.01145(9) -0.01188(17) 0.0266(5) Uani 1 1 d .
H20A H 0.1597 -0.0287 0.0317 0.032 Uiso 1 1 calc R
C21 C 0.18332(15) 0.01833(9) -0.09730(16) 0.0232(5) Uani 1 1 d .
H21A H 0.1254 0.0267 -0.1222 0.028 Uiso 1 1 calc R
C22 C 0.37140(16) 0.08829(10) -0.29373(19) 0.0307(5) Uani 1 1 d .
H22A H 0.3750 0.1217 -0.2541 0.046 Uiso 1 1 calc R
H22B H 0.3772 0.0979 -0.3625 0.046 Uiso 1 1 calc R
H22C H 0.4165 0.0630 -0.2742 0.046 Uiso 1 1 calc R
C23 C 0.25899(17) -0.00336(10) -0.36670(16) 0.0295(5) Uani 1 1 d .
H23A H 0.2061 -0.0232 -0.3578 0.044 Uiso 1 1 calc R
H23B H 0.3063 -0.0287 -0.3571 0.044 Uiso 1 1 calc R
H23C H 0.2603 0.0118 -0.4327 0.044 Uiso 1 1 calc R
C24 C 0.17847(16) 0.10240(10) -0.30577(18) 0.0280(5) Uani 1 1 d .
H24A H 0.1834 0.1355 -0.2656 0.042 Uiso 1 1 calc R
H24B H 0.1249 0.0842 -0.2930 0.042 Uiso 1 1 calc R
H24C H 0.1807 0.1126 -0.3746 0.042 Uiso 1 1 calc R
C25 C 0.00827(15) -0.27902(12) -0.22809(18) 0.0323(6) Uani 1 1 d .
H25A H 0.0083 -0.2444 -0.2658 0.039 Uiso 1 1 calc R
H25B H -0.0504 -0.2867 -0.2096 0.039 Uiso 1 1 calc R
C26 C 0.03850(15) -0.32485(12) -0.29190(19) 0.0342(6) Uani 1 1 d .
H26A H 0.0403 -0.3597 -0.2546 0.041 Uiso 1 1 calc R
H26B H -0.0007 -0.3297 -0.3479 0.041 Uiso 1 1 calc R
C27 C 0.15283(15) -0.35570(9) -0.38238(16) 0.0252(5) Uani 1 1 d .
H27A H 0.1112 -0.3663 -0.4332 0.030 Uiso 1 1 calc R
H27B H 0.1637 -0.3880 -0.3404 0.030 Uiso 1 1 calc R
C28 C 0.23249(15) -0.33783(10) -0.42863(15) 0.0237(5) Uani 1 1 d .
H28A H 0.2516 -0.3664 -0.4745 0.028 Uiso 1 1 calc R
H28B H 0.2229 -0.3034 -0.4655 0.028 Uiso 1 1 calc R
C29 C 0.37418(14) -0.31735(10) -0.39669(16) 0.0243(5) Uani 1 1 d .
H29A H 0.3717 -0.2816 -0.4310 0.029 Uiso 1 1 calc R
H29B H 0.3886 -0.3462 -0.4444 0.029 Uiso 1 1 calc R
C30 C 0.44008(14) -0.31529(10) -0.31696(16) 0.0237(5) Uani 1 1 d .
H30A H 0.4423 -0.3514 -0.2839 0.028 Uiso 1 1 calc R
H30B H 0.4956 -0.3088 -0.3463 0.028 Uiso 1 1 calc R
C31 C 0.44566(14) -0.21810(9) -0.28383(17) 0.0240(5) Uani 1 1 d .
H31A H 0.4243 -0.2160 -0.3517 0.029 Uiso 1 1 calc R
H31B H 0.5076 -0.2143 -0.2852 0.029 Uiso 1 1 calc R
C32 C 0.41004(15) -0.17097(9) -0.22700(17) 0.0255(5) Uani 1 1 d .
H32A H 0.4273 -0.1742 -0.1578 0.031 Uiso 1 1 calc R
H32B H 0.4320 -0.1358 -0.2523 0.031 Uiso 1 1 calc R
C33 C 0.28734(16) -0.12462(9) -0.18752(16) 0.0247(5) Uani 1 1 d .
H33A H 0.3097 -0.0909 -0.2178 0.030 Uiso 1 1 calc R
H33B H 0.3057 -0.1250 -0.1184 0.030 Uiso 1 1 calc R
C34 C 0.19402(16) -0.12389(9) -0.19353(16) 0.0258(5) Uani 1 1 d .
H34A H 0.1727 -0.0905 -0.1612 0.031 Uiso 1 1 calc R
H34B H 0.1755 -0.1228 -0.2626 0.031 Uiso 1 1 calc R
C35 C 0.07106(15) -0.16934(10) -0.14563(18) 0.0288(5) Uani 1 1 d .
H35A H 0.0480 -0.1686 -0.2129 0.035 Uiso 1 1 calc R
H35B H 0.0532 -0.1353 -0.1123 0.035 Uiso 1 1 calc R
C36 C 0.03740(15) -0.21872(10) -0.09275(18) 0.0278(5) Uani 1 1 d .
H36A H 0.0597 -0.2185 -0.0251 0.033 Uiso 1 1 calc R
H36B H -0.0245 -0.2158 -0.0899 0.033 Uiso 1 1 calc R
C37 C 0.04464(15) -0.31725(10) -0.07163(18) 0.0286(5) Uani 1 1 d .
H37A H 0.0447 -0.3521 -0.1088 0.034 Uiso 1 1 calc R
H37B H -0.0117 -0.3129 -0.0433 0.034 Uiso 1 1 calc R
C38 C 0.10901(15) -0.32109(10) 0.00978(17) 0.0276(5) Uani 1 1 d .
H38A H 0.1110 -0.2861 0.0464 0.033 Uiso 1 1 calc R
H38B H 0.0935 -0.3508 0.0552 0.033 Uiso 1 1 calc R
C39 C 0.25063(16) -0.34127(10) 0.04351(16) 0.0260(5) Uani 1 1 d .
H39A H 0.2308 -0.3700 0.0887 0.031 Uiso 1 1 calc R
H39B H 0.2597 -0.3070 0.0810 0.031 Uiso 1 1 calc R
C40 C 0.33125(15) -0.35902(9) -0.00095(16) 0.0249(5) Uani 1 1 d .
H40A H 0.3719 -0.3699 0.0508 0.030 Uiso 1 1 calc R
H40B H 0.3211 -0.3912 -0.0436 0.030 Uiso 1 1 calc R
C41 C 0.44500(14) -0.32917(10) -0.09429(16) 0.0247(5) Uani 1 1 d .
H41A H 0.4399 -0.3631 -0.1337 0.030 Uiso 1 1 calc R
H41B H 0.4852 -0.3363 -0.0401 0.030 Uiso 1 1 calc R
C42 C 0.47691(14) -0.28284(10) -0.15638(16) 0.0232(5) Uani 1 1 d .
H42A H 0.4796 -0.2489 -0.1167 0.028 Uiso 1 1 calc R
H42B H 0.5348 -0.2916 -0.1767 0.028 Uiso 1 1 calc R
O7 O 0.06376(18) -0.45730(10) -0.17148(19) 0.0720(8) Uani 1 1 d .
C43 C 0.0416(3) -0.50412(17) -0.2277(3) 0.0742(13) Uani 1 1 d .
H43A H 0.0888 -0.5155 -0.2691 0.089 Uiso 1 1 calc R
H43B H -0.0079 -0.4962 -0.2699 0.089 Uiso 1 1 calc R
C44 C 0.0213(2) -0.54904(16) -0.1542(3) 0.0679(11) Uani 1 1 d .
H44A H 0.0315 -0.5861 -0.1813 0.081 Uiso 1 1 calc R
H44B H -0.0377 -0.5466 -0.1329 0.081 Uiso 1 1 calc R
C45 C 0.0828(2) -0.53601(13) -0.0707(2) 0.0480(8) Uani 1 1 d .
H45A H 0.0540 -0.5360 -0.0075 0.058 Uiso 1 1 calc R
H45B H 0.1293 -0.5630 -0.0681 0.058 Uiso 1 1 calc R
C46 C 0.1149(2) -0.47884(13) -0.0958(2) 0.0507(8) Uani 1 1 d .
H46A H 0.1125 -0.4547 -0.0379 0.061 Uiso 1 1 calc R
H46B H 0.1740 -0.4810 -0.1168 0.061 Uiso 1 1 calc R

loop_
_atom_site_aniso_label
_atom_site_aniso_U_11
_atom_site_aniso_U_22
_atom_site_aniso_U_33
_atom_site_aniso_U_23
_atom_site_aniso_U_13
_atom_site_aniso_U_12
Gd1 0.01802(6) 0.01361(6) 0.01380(6) -0.00104(4) -0.00185(4) 0.00080(4)
K1 0.0201(2) 0.0178(2) 0.01200(19) -0.00073(16) -0.00155(16) 0.00020(16)
Si1 0.0214(3) 0.0172(3) 0.0160(3) 0.0009(2) -0.0013(2) 0.0015(2)
Si2 0.0273(3) 0.0227(3) 0.0162(3) 0.0033(2) -0.0023(2) -0.0013(2)
Si3 0.0282(3) 0.0182(3) 0.0176(3) -0.0008(2) -0.0025(2) -0.0007(2)
O1 0.0221(8) 0.0263(8) 0.0207(8) -0.0060(6) -0.0020(6) -0.0034(6)
O2 0.0228(8) 0.0286(8) 0.0127(7) -0.0038(6) -0.0025(6) 0.0018(6)
O3 0.0260(8) 0.0170(7) 0.0170(7) -0.0037(6) -0.0003(6) -0.0006(6)
O4 0.0269(8) 0.0215(8) 0.0178(7) 0.0029(6) 0.0008(6) 0.0057(6)
O5 0.0280(8) 0.0303(9) 0.0142(7) 0.0016(6) 0.0015(6) 0.0005(7)
O6 0.0261(8) 0.0214(8) 0.0173(7) 0.0022(6) -0.0015(6) 0.0030(6)
N1 0.0215(9) 0.0292(10) 0.0196(9) -0.0027(8) -0.0004(7) 0.0007(8)
N2 0.0236(9) 0.0217(9) 0.0154(9) -0.0017(7) -0.0027(7) 0.0012(7)
C1 0.0203(10) 0.0164(10) 0.0182(10) 0.0009(8) -0.0009(8) 0.0034(8)
C2 0.0219(11) 0.0192(10) 0.0173(10) -0.0001(8) 0.0004(8) 0.0052(8)
C3 0.0218(11) 0.0218(11) 0.0221(11) 0.0011(9) 0.0051(9) 0.0038(9)
C4 0.0145(10) 0.0222(11) 0.0335(13) -0.0014(9) -0.0005(9) 0.0010(8)
C5 0.0192(10) 0.0219(11) 0.0215(11) -0.0010(9) -0.0045(8) 0.0054(8)
C6 0.0380(14) 0.0231(12) 0.0246(12) -0.0026(9) -0.0049(10) -0.0031(10)
C7 0.0284(13) 0.0267(12) 0.0343(13) 0.0088(10) -0.0004(10) 0.0062(10)
C8 0.0323(13) 0.0257(12) 0.0213(11) 0.0018(9) 0.0032(9) 0.0001(10)
C9 0.0177(10) 0.0197(10) 0.0190(10) -0.0002(8) -0.0031(8) 0.0009(8)
C10 0.0181(10) 0.0218(11) 0.0196(10) -0.0005(8) -0.0028(8) 0.0053(8)
C11 0.0174(10) 0.0281(12) 0.0184(10) 0.0013(9) 0.0014(8) 0.0005(8)
C12 0.0193(10) 0.0210(11) 0.0221(11) 0.0028(9) -0.0024(8) -0.0036(8)
C13 0.0189(10) 0.0189(10) 0.0184(10) -0.0021(8) -0.0055(8) -0.0015(8)
C14 0.068(2) 0.0261(13) 0.0299(14) 0.0064(11) 0.0004(13) -0.0046(13)
C15 0.0432(16) 0.0407(15) 0.0237(13) 0.0009(11) 0.0083(11) -0.0004(12)
C16 0.0414(16) 0.065(2) 0.0283(14) 0.0206(14) -0.0121(12) -0.0082(14)
C17 0.0297(12) 0.0157(10) 0.0182(10) -0.0044(8) -0.0041(9) -0.0011(9)
C18 0.0340(13) 0.0165(10) 0.0202(11) -0.0066(8) -0.0059(9) 0.0058(9)
C19 0.0478(15) 0.0130(10) 0.0205(11) -0.0019(9) -0.0095(10) 0.0023(10)
C20 0.0425(14) 0.0147(10) 0.0224(11) -0.0011(9) -0.0021(10) -0.0082(9)
C21 0.0308(12) 0.0179(10) 0.0207(11) -0.0042(9) -0.0052(9) -0.0040(9)
C22 0.0315(13) 0.0300(13) 0.0305(13) 0.0012(10) 0.0009(10) -0.0024(10)
C23 0.0442(15) 0.0263(12) 0.0179(11) -0.0015(9) -0.0028(10) -0.0019(11)
C24 0.0333(13) 0.0255(12) 0.0249(12) 0.0041(10) -0.0045(10) -0.0001(10)
C25 0.0174(11) 0.0525(16) 0.0270(13) -0.0042(11) -0.0037(9) -0.0005(11)
C26 0.0249(13) 0.0490(16) 0.0287(13) -0.0097(12) -0.0023(10) -0.0128(11)
C27 0.0329(13) 0.0222(11) 0.0202(11) -0.0052(9) -0.0072(9) -0.0025(9)
C28 0.0308(12) 0.0262(12) 0.0139(10) -0.0062(9) -0.0065(9) 0.0040(9)
C29 0.0251(12) 0.0315(12) 0.0163(10) -0.0045(9) 0.0014(9) 0.0027(9)
C30 0.0228(11) 0.0287(12) 0.0198(11) -0.0054(9) 0.0005(9) 0.0049(9)
C31 0.0198(11) 0.0293(12) 0.0231(11) 0.0036(9) 0.0016(9) -0.0046(9)
C32 0.0272(12) 0.0224(11) 0.0268(12) 0.0008(9) -0.0039(9) -0.0070(9)
C33 0.0418(14) 0.0151(10) 0.0173(10) -0.0021(8) 0.0051(10) -0.0016(9)
C34 0.0420(14) 0.0189(11) 0.0167(10) 0.0011(9) 0.0045(10) 0.0076(10)
C35 0.0298(13) 0.0318(13) 0.0247(12) 0.0006(10) 0.0009(10) 0.0105(10)
C36 0.0216(11) 0.0346(13) 0.0273(12) -0.0013(10) 0.0022(9) 0.0073(10)
C37 0.0232(12) 0.0327(13) 0.0300(13) -0.0016(10) 0.0060(10) -0.0044(10)
C38 0.0335(13) 0.0287(12) 0.0208(11) 0.0026(9) 0.0083(10) -0.0003(10)
C39 0.0370(13) 0.0279(12) 0.0130(10) 0.0046(9) -0.0024(9) 0.0015(10)
C40 0.0340(13) 0.0235(11) 0.0170(10) 0.0051(9) -0.0031(9) 0.0028(9)
C41 0.0257(12) 0.0278(12) 0.0204(11) 0.0003(9) -0.0063(9) 0.0052(9)
C42 0.0212(11) 0.0282(12) 0.0200(11) -0.0028(9) -0.0056(9) 0.0009(9)
O7 0.102(2) 0.0491(14) 0.0644(16) -0.0100(12) -0.0280(15) 0.0291(14)
C43 0.098(3) 0.075(3) 0.049(2) -0.0227(19) -0.025(2) 0.046(2)
C44 0.057(2) 0.064(2) 0.083(3) -0.034(2) 0.007(2) -0.0006(18)
C45 0.0462(18) 0.0476(18) 0.0505(18) -0.0059(14) 0.0070(14) 0.0140(14)
C46 0.0518(19) 0.0488(18) 0.0511(19) 0.0002(15) -0.0050(15) 0.0118(15)

loop_
_atom_type_symbol
_atom_type_description
_atom_type_scat_dispersion_real
_atom_type_scat_dispersion_imag
_atom_type_scat_source
C C 0.0033 0.0016 'International Tables Vol C Tables 4.2.6.8 and 6.1.1.4'
H H 0.0000 0.0000 'International Tables Vol C Tables 4.2.6.8 and 6.1.1.4'
N N 0.0061 0.0033 'International Tables Vol C Tables 4.2.6.8 and 6.1.1.4'
O O 0.0106 0.0060 'International Tables Vol C Tables 4.2.6.8 and 6.1.1.4'
Si Si 0.0817 0.0704 'International Tables Vol C Tables 4.2.6.8 and 6.1.1.4'
K K 0.2009 0.2494 'International Tables Vol C Tables 4.2.6.8 and 6.1.1.4'
Gd Gd -0.1653 3.9035 'International Tables Vol C Tables 4.2.6.8 and 6.1.1.4'

loop_
_geom_angle_atom_site_label_1
_geom_angle_atom_site_label_2
_geom_angle_atom_site_label_3
_geom_angle
Cnt1 Gd1 Cnt2 123.2
Cnt1 Gd1 Cnt3 118.2
Cnt2 Gd1 Cnt3 118.5
C13 Gd1 C9 30.60(6)
C13 Gd1 C5 116.93(7)
C9 Gd1 C5 142.36(6)
C13 Gd1 C19 120.27(7)
C9 Gd1 C19 90.75(7)
C5 Gd1 C19 121.88(7)
C13 Gd1 C4 119.35(7)
C9 Gd1 C4 129.41(7)
C5 Gd1 C4 29.69(7)
C19 Gd1 C4 106.86(7)
C13 Gd1 C20 142.65(7)
C9 Gd1 C20 112.37(7)
C5 Gd1 C20 93.72(7)
C19 Gd1 C20 30.02(7)
C4 Gd1 C20 76.97(7)
C13 Gd1 C12 30.07(6)
C9 Gd1 C12 50.23(6)
C5 Gd1 C12 114.67(7)
C19 Gd1 C12 119.54(7)
C4 Gd1 C12 133.37(7)
C20 Gd1 C12 149.55(7)
C13 Gd1 C18 120.71(7)
C9 Gd1 C18 99.61(7)
C5 Gd1 C18 118.03(7)
C19 Gd1 C18 29.73(7)
C4 Gd1 C18 119.21(7)
C20 Gd1 C18 49.43(7)
C12 Gd1 C18 104.22(7)
C13 Gd1 C3 90.95(7)
C9 Gd1 C3 100.27(7)
C5 Gd1 C3 49.21(7)
C19 Gd1 C3 119.63(7)
C4 Gd1 C3 29.92(7)
C20 Gd1 C3 94.19(7)
C12 Gd1 C3 112.33(7)
C18 Gd1 C3 143.18(7)
C13 Gd1 C17 143.58(7)
C9 Gd1 C17 129.33(6)
C5 Gd1 C17 88.15(7)
C19 Gd1 C17 49.71(7)
C4 Gd1 C17 95.69(7)
C20 Gd1 C17 49.94(7)
C12 Gd1 C17 117.03(7)
C18 Gd1 C17 30.18(6)
C3 Gd1 C17 125.10(7)
C13 Gd1 C21 168.78(7)
C9 Gd1 C21 139.35(6)
C5 Gd1 C21 74.28(7)
C19 Gd1 C21 48.86(7)
C4 Gd1 C21 70.40(7)
C20 Gd1 C21 29.66(7)
C12 Gd1 C21 147.02(7)
C18 Gd1 C21 48.94(7)
C3 Gd1 C21 97.50(7)
C17 Gd1 C21 30.03(7)
C13 Gd1 C10 49.06(6)
C9 Gd1 C10 30.09(6)
C5 Gd1 C10 163.40(7)
C19 Gd1 C10 73.96(7)
C4 Gd1 C10 158.09(7)
C20 Gd1 C10 102.73(7)
C12 Gd1 C10 48.77(6)
C18 Gd1 C10 72.66(7)
C3 Gd1 C10 130.23(7)
C17 Gd1 C10 100.69(6)
C21 Gd1 C10 119.82(7)
C13 Gd1 C1 87.38(6)
C9 Gd1 C1 115.67(6)
C5 Gd1 C1 30.11(6)
C19 Gd1 C1 151.98(7)
C4 Gd1 C1 49.61(7)
C20 Gd1 C1 123.29(7)
C12 Gd1 C1 86.38(6)
C18 Gd1 C1 140.23(6)
C3 Gd1 C1 49.68(6)
C17 Gd1 C1 111.02(6)
C21 Gd1 C1 103.71(7)
C10 Gd1 C1 133.83(6)
C13 Gd1 C11 49.16(6)
C9 Gd1 C11 49.84(6)
C5 Gd1 C11 136.81(7)
C19 Gd1 C11 90.67(7)
C4 Gd1 C11 162.39(7)
C20 Gd1 C11 120.41(7)
C12 Gd1 C11 29.54(6)
C18 Gd1 C11 75.56(7)
C3 Gd1 C11 139.68(7)
C17 Gd1 C11 94.43(7)
C21 Gd1 C11 122.82(7)
C10 Gd1 C11 29.43(6)
C1 Gd1 C11 113.09(6)
C13 Gd1 C2 72.30(6)
C9 Gd1 C2 93.63(6)
C5 Gd1 C2 48.77(6)
C19 Gd1 C2 149.07(7)
C4 Gd1 C2 48.79(7)
C20 Gd1 C2 122.92(7)
C12 Gd1 C2 85.86(7)
C18 Gd1 C2 166.59(7)
C3 Gd1 C2 29.56(6)
C17 Gd1 C2 136.90(6)
C21 Gd1 C2 118.35(7)
C10 Gd1 C2 120.70(6)
C1 Gd1 C2 29.85(6)
C11 Gd1 C2 115.26(7)
O2 K1 O5 118.17(5)
O2 K1 O3 96.62(5)
O5 K1 O3 140.13(5)
O2 K1 O1 60.82(4)
O5 K1 O1 97.40(5)
O3 K1 O1 117.39(5)
O2 K1 O4 138.42(5)
O5 K1 O4 98.29(5)
O3 K1 O4 60.48(4)
O1 K1 O4 97.31(5)
O2 K1 O6 97.03(4)
O5 K1 O6 60.44(5)
O3 K1 O6 98.73(5)
O1 K1 O6 138.40(5)
O4 K1 O6 119.20(5)
O2 K1 N1 120.29(5)
O5 K1 N1 60.68(5)
O3 K1 N1 119.14(5)
O1 K1 N1 60.51(5)
O4 K1 N1 59.93(5)
O6 K1 N1 119.92(5)
O2 K1 N2 59.75(5)
O5 K1 N2 119.25(5)
O3 K1 N2 60.89(5)
O1 K1 N2 119.54(5)
O4 K1 N2 120.09(5)
O6 K1 N2 60.01(5)
N1 K1 N2 179.93(6)
C1 Si1 C8 113.18(10)
C1 Si1 C6 109.00(10)
C8 Si1 C6 109.17(11)
C1 Si1 C7 110.36(10)
C8 Si1 C7 106.45(11)
C6 Si1 C7 108.56(12)
C9 Si2 C14 110.95(11)
C9 Si2 C15 110.46(11)
C14 Si2 C15 110.54(13)
C9 Si2 C16 111.64(11)
C14 Si2 C16 106.95(14)
C15 Si2 C16 106.15(14)
C17 Si3 C24 111.36(11)
C17 Si3 C22 111.10(11)
C24 Si3 C22 111.17(11)
C17 Si3 C23 110.40(10)
C24 Si3 C23 105.79(11)
C22 Si3 C23 106.79(12)
C27 O1 C26 110.59(18)
C27 O1 K1 111.70(12)
C26 O1 K1 118.64(13)
C28 O2 C29 110.81(16)
C28 O2 K1 115.42(12)
C29 O2 K1 120.53(12)
C33 O3 C32 109.19(17)
C33 O3 K1 115.10(12)
C32 O3 K1 116.18(12)
C35 O4 C34 111.21(17)
C35 O4 K1 119.90(13)
C34 O4 K1 115.44(12)
C39 O5 C38 111.10(17)
C39 O5 K1 116.13(13)
C38 O5 K1 119.11(13)
C41 O6 C40 111.04(17)
C41 O6 K1 117.24(12)
C40 O6 K1 111.04(12)
C37 N1 C25 109.50(19)
C37 N1 C36 110.22(18)
C25 N1 C36 109.56(19)
C37 N1 K1 108.41(13)
C25 N1 K1 108.89(13)
C36 N1 K1 110.23(13)
C31 N2 C42 109.50(17)
C31 N2 C30 109.95(17)
C42 N2 C30 109.45(17)
C31 N2 K1 108.30(13)
C42 N2 K1 109.85(13)
C30 N2 K1 109.78(13)
C5 C1 C2 105.43(19)
C5 C1 Si1 127.40(16)
C2 C1 Si1 126.48(16)
C5 C1 Gd1 73.29(12)
C2 C1 Gd1 75.37(12)
Si1 C1 Gd1 123.71(10)
C3 C2 C1 109.53(19)
C3 C2 Gd1 74.19(12)
C1 C2 Gd1 74.78(12)
C2 C3 C4 107.30(19)
C2 C3 Gd1 76.24(12)
C4 C3 Gd1 74.42(12)
C5 C4 C3 108.2(2)
C5 C4 Gd1 74.82(12)
C3 C4 Gd1 75.66(12)
C4 C5 C1 109.54(19)
C4 C5 Gd1 75.49(12)
C1 C5 Gd1 76.60(12)
C10 C9 C13 105.36(19)
C10 C9 Si2 126.42(16)
C13 C9 Si2 127.78(16)
C10 C9 Gd1 76.53(12)
C13 C9 Gd1 74.23(12)
Si2 C9 Gd1 120.36(10)
C11 C10 C9 109.78(19)
C11 C10 Gd1 75.62(12)
C9 C10 Gd1 73.38(12)
C12 C11 C10 107.83(19)
C12 C11 Gd1 73.97(12)
C10 C11 Gd1 74.94(12)
C11 C12 C13 108.00(19)
C11 C12 Gd1 76.49(12)
C13 C12 Gd1 73.81(12)
C12 C13 C9 109.01(19)
C12 C13 Gd1 76.12(12)
C9 C13 Gd1 75.17(12)
C21 C17 C18 105.49(19)
C21 C17 Si3 127.01(17)
C18 C17 Si3 126.29(18)
C21 C17 Gd1 75.02(12)
C18 C17 Gd1 74.07(12)
Si3 C17 Gd1 125.70(10)
C19 C18 C17 109.0(2)
C19 C18 Gd1 74.66(12)
C17 C18 Gd1 75.75(12)
C18 C19 C20 108.7(2)
C18 C19 Gd1 75.61(12)
C20 C19 Gd1 75.28(13)
C21 C20 C19 107.2(2)
C21 C20 Gd1 76.23(13)
C19 C20 Gd1 74.70(13)
C20 C21 C17 109.7(2)
C20 C21 Gd1 74.11(13)
C17 C21 Gd1 74.96(12)
N1 C25 C26 113.7(2)
O1 C26 C25 109.2(2)
O1 C27 C28 109.34(18)
O2 C28 C27 109.11(17)
O2 C29 C30 108.91(17)
N2 C30 C29 113.43(18)
N2 C31 C32 113.52(18)
O3 C32 C31 109.45(18)
O3 C33 C34 111.12(18)
O4 C34 C33 110.46(18)
O4 C35 C36 110.02(19)
N1 C36 C35 113.25(19)
N1 C37 C38 113.51(19)
O5 C38 C37 108.92(18)
O5 C39 C40 109.65(18)
O6 C40 C39 109.59(18)
O6 C41 C42 109.65(18)
N2 C42 C41 113.76(18)
C46 O7 C43 103.8(3)
O7 C43 C44 105.5(3)
C43 C44 C45 102.1(3)
C46 C45 C44 103.4(3)
O7 C46 C45 108.3(3)

loop_
_geom_bond_atom_site_label_1
_geom_bond_atom_site_label_2
_geom_bond_distance
Gd1 Cnt1 2.475
Gd1 Cnt2 2.463
Gd1 Cnt3 2.467
Gd1 C13 2.711(2)
Gd1 C9 2.723(2)
Gd1 C5 2.727(2)
Gd1 C19 2.729(2)
Gd1 C4 2.736(2)
Gd1 C20 2.736(2)
Gd1 C12 2.740(2)
Gd1 C18 2.741(2)
Gd1 C3 2.752(2)
Gd1 C17 2.762(2)
Gd1 C21 2.763(2)
Gd1 C10 2.764(2)
Gd1 C1 2.770(2)
Gd1 C11 2.772(2)
Gd1 C2 2.778(2)
K1 O2 2.7936(15)
K1 O5 2.7941(16)
K1 O3 2.8130(15)
K1 O1 2.8204(15)
K1 O4 2.8272(15)
K1 O6 2.8813(15)
K1 N1 2.9941(19)
K1 N2 3.0171(19)
Si1 C1 1.852(2)
Si1 C8 1.872(2)
Si1 C6 1.873(2)
Si1 C7 1.878(2)
Si2 C9 1.847(2)
Si2 C14 1.865(3)
Si2 C15 1.871(3)
Si2 C16 1.879(3)
Si3 C17 1.850(2)
Si3 C24 1.874(2)
Si3 C22 1.874(3)
Si3 C23 1.888(2)
O1 C27 1.422(3)
O1 C26 1.430(3)
O2 C28 1.424(3)
O2 C29 1.425(3)
O3 C33 1.426(2)
O3 C32 1.429(3)
O4 C35 1.420(3)
O4 C34 1.430(3)
O5 C39 1.417(3)
O5 C38 1.428(3)
O6 C41 1.426(3)
O6 C40 1.427(3)
N1 C37 1.472(3)
N1 C25 1.474(3)
N1 C36 1.475(3)
N2 C31 1.467(3)
N2 C42 1.475(3)
N2 C30 1.476(3)
C1 C5 1.428(3)
C1 C2 1.429(3)
C2 C3 1.411(3)
C3 C4 1.417(3)
C4 C5 1.400(3)
C9 C10 1.425(3)
C9 C13 1.434(3)
C10 C11 1.406(3)
C11 C12 1.406(3)
C12 C13 1.414(3)
C17 C21 1.431(3)
C17 C18 1.433(3)
C18 C19 1.403(3)
C19 C20 1.416(4)
C20 C21 1.408(3)
C25 C26 1.503(4)
C27 C28 1.493(3)
C29 C30 1.506(3)
C31 C32 1.504(3)
C33 C34 1.487(3)
C35 C36 1.508(3)
C37 C38 1.508(3)
C39 C40 1.494(3)
C41 C42 1.508(3)
O7 C46 1.412(4)
O7 C43 1.418(4)
C43 C44 1.527(6)
C44 C45 1.530(5)
C45 C46 1.524(4)
